data_1525582
loop_
_publ_author_name
'Arakcheeva, A.V.'
'Vinogradova, S.A.'
'Pushcharovskii, D.Yu.'
'Hostettler, M.'
'Chapuis, G.'
'Dimitrova, O.V.'

_publ_section_title
;
 New boron-oxygen layer in the structure of barium hydrodecaborate Ba5
 (B20 O33 (O H)4) * (H2 O)
;
_journal_name_full Kristallografiya
_journal_page_first 448
_journal_page_last 451
_journal_volume 45
_journal_year 2000
_chemical_formula_sum 'B20 Ba5 H6 O38'
_chemical_name_systematic 'Ba5 (B20 O33 (O H)4) (H2 O)'
_space_group_IT_number 3
_symmetry_space_group_name_Hall 'P 2y'
_symmetry_space_group_name_H-M 'P 1 2 1'
_cell_angle_alpha 90
_cell_angle_beta 95.09
_cell_angle_gamma 90
_cell_formula_units_Z 1
_cell_length_a 9.495
_cell_length_b 6.716
_cell_length_c 11.709
_cell_volume 743.720
_citation_journal_id_ASTM KRISAJ
_cod_data_source_file Arakcheeva_KRISAJ_2000_171.cif
_cod_data_source_block H6B20Ba5O38
_cod_original_cell_volume 743.72
_cod_original_formula_sum 'H6 B20 Ba5 O38'
_cod_database_code 1525582

loop_
_symmetry_equiv_pos_as_xyz
x,y,z
-x,y,-z

loop_
_atom_site_label
_atom_site_type_symbol
_atom_site_fract_x
_atom_site_fract_y
_atom_site_fract_z
_atom_site_occupancy
_atom_site_U_iso_or_equiv
O10 O-2 0.1364 0.7699 0.6067 1 0.0
Ba1 Ba+2 0 0.0003 0 1 0.0
O4 O-2 0.0881 0.7995 0.8025 1 0.0
O14 O-2 0.2828 0.6061 0.8934 1 0.0
B10 B+3 0.3289 0.4255 0.5544 1 0.0
O9 O-2 0.674 0.0615 0.8671 1 0.0
Ba2 Ba+2 0.6159 0.7669 0.6976 1 0.0
O15 O-2 0.6646 0.466 0.557 1 0.0
O12 O-2 0.856 0.2848 0.6512 1 0.0
H1 H+1 0.886 0.769 0.578 1 0.0
O13 O-2 0.6714 0.3795 0.9571 1 0.0
O19 O-2 0.3436 0.5617 0.6409 1 0.0
O20 O-2 0 0.5998 0 1 0.0
B1 B+3 0.7162 0.2692 0.8569 1 0.0
B5 B+3 0.6788 0.5756 0.9916 1 0.0
O3 O-2 0.6335 0.7299 0.9222 1 0.0
O16 O-2 0.6378 0.1187 0.5948 1 0.0
B7 B+3 0.3443 0.0753 0.5165 1 0.0
H2 H+1 0.101 0.271 0.69 1 0.0
O7 O-2 0.2559 0.9562 0.9358 1 0.0
Ba3 Ba+2 0.3822 0.2503 0.8246 1 0.0
B3 B+3 0.0456 0.7859 0.6893 1 0.0
B2 B+3 0.6331 0.9393 0.9653 1 0.0
O1 O-2 0.8732 0.2813 0.8565 1 0.0
O6 O-2 0.3138 0.2287 0.5908 1 0.0
B8 B+3 0.2435 0.8074 0.845 1 0.0
O2 O-2 0.9027 0.7796 0.6553 1 0.0
O5 O-2 0.6499 0.3583 0.7515 1 0.0
B9 B+3 0.2873 0.7742 0.6389 1 0.0
O18 O-2 0.3271 0.8584 0.7507 1 0.0
O17 O-2 0.3573 0.8806 0.5495 1 0.0
O8 O-2 0.5 0.0085 0 1 0.0
B6 B+3 0.7019 0.3074 0.6421 1 0.0
O11 O-2 0.0777 0.2676 0.7557 1 0.0
B4 B+3 0.9299 0.2827 0.7532 1 0.0
